data_1515950
loop_
_publ_author_name
'Lu, Zhi-Feng'
'Yue, Jia-Jun'
'Zhu, Ye'
'Hu, Hong-Wen'
'Xu, Jian-Hua'

_publ_section_title
;
 Photo-multicomponent reactions leading to the construction of
 isocoumarins and large ring lactone precursors
;
_journal_issue 2
_journal_name_full 'Photochemical &amp; Photobiological Sciences'
_journal_page_first 217
_journal_paper_doi 10.1039/b809550g
_journal_volume 8
_journal_year 2009
_chemical_formula_moiety 'C26 H22 O4'
_chemical_formula_sum 'C26 H22 O4'
_chemical_formula_weight 398.44
_chemical_melting_point 533.2
_chemical_name_common
;
(4R,6S)-4,6-dimethyl-4,6-diphenyl-3,4,6,7-
tetrahydropyrano(4,3-g)isochromene-1,9-dione
;
_chemical_name_systematic
;
(4R,6S)-4,6-dimethyl-4,6-diphenyl-3,4,6,7-
tetrahydropyrano[4,3-g]isochromene-1,9-dione
;
_space_group_IT_number 14
_symmetry_cell_setting monoclinic
_symmetry_space_group_name_Hall '-P 2ybc'
_symmetry_space_group_name_H-M 'P 1 21/c 1'
_atom_sites_solution_hydrogens geom
_atom_sites_solution_primary direct
_atom_sites_solution_secondary difmap
_audit_creation_method SHELXL-97
_cell_angle_alpha 90.00
_cell_angle_beta 103.84(3)
_cell_angle_gamma 90.00
_cell_formula_units_Z 4
_cell_length_a 12.751(3)
_cell_length_b 7.8730(16)
_cell_length_c 20.264(4)
_cell_measurement_reflns_used 25
_cell_measurement_temperature 293(2)
_cell_measurement_theta_max 13
_cell_measurement_theta_min 10
_cell_volume 1975.2(8)
_computing_cell_refinement 'CAD4 Software'
_computing_data_collection 'CAD4 Software (Enraf-Nonius, 1989)'
_computing_data_reduction 'XCAD4 (Harms & Wocadlo, 1995)'
_computing_molecular_graphics SHELXTL
_computing_publication_material SHELXTL
_computing_structure_refinement SHELXTL
_computing_structure_solution 'SHELXTL (Sheldrick, 1997)'
_diffrn_ambient_temperature 293(2)
_diffrn_measured_fraction_theta_full 0.999
_diffrn_measured_fraction_theta_max 0.999
_diffrn_measurement_device_type 'Enraf--Nonius CAD-4'
_diffrn_measurement_method \w/2\q
_diffrn_radiation_monochromator graphite
_diffrn_radiation_source 'fine-focus sealed tube'
_diffrn_radiation_type MoK\a
_diffrn_radiation_wavelength 0.71073
_diffrn_reflns_av_R_equivalents 0.0213
_diffrn_reflns_av_sigmaI/netI 0.0563
_diffrn_reflns_limit_h_max 15
_diffrn_reflns_limit_h_min 0
_diffrn_reflns_limit_k_max 9
_diffrn_reflns_limit_k_min 0
_diffrn_reflns_limit_l_max 24
_diffrn_reflns_limit_l_min -24
_diffrn_reflns_number 4053
_diffrn_reflns_theta_full 25.97
_diffrn_reflns_theta_max 25.97
_diffrn_reflns_theta_min 1.64
_diffrn_standards_decay_% 0
_diffrn_standards_interval_count 200
_diffrn_standards_interval_time 120
_diffrn_standards_number 3
_exptl_absorpt_coefficient_mu 0.090
_exptl_absorpt_correction_T_max 0.982
_exptl_absorpt_correction_T_min 0.956
_exptl_absorpt_correction_type psi-scan
_exptl_absorpt_process_details '(XCAD4; Harms & Wocadlo, 1995)'
_exptl_crystal_colour colorless
_exptl_crystal_density_diffrn 1.340
_exptl_crystal_density_method 'not measured'
_exptl_crystal_description block
_exptl_crystal_F_000 840
_exptl_crystal_size_max 0.34
_exptl_crystal_size_mid 0.22
_exptl_crystal_size_min 0.20
_refine_diff_density_max 0.236
_refine_diff_density_min -0.416
_refine_diff_density_rms 0.068
_refine_ls_extinction_method none
_refine_ls_goodness_of_fit_ref 1.000
_refine_ls_hydrogen_treatment constr
_refine_ls_matrix_type full
_refine_ls_number_parameters 271
_refine_ls_number_reflns 3872
_refine_ls_number_restraints 0
_refine_ls_restrained_S_all 1.000
_refine_ls_R_factor_all 0.1073
_refine_ls_R_factor_gt 0.0561
_refine_ls_shift/su_max 0.000
_refine_ls_shift/su_mean 0.000
_refine_ls_structure_factor_coef Fsqd
_refine_ls_weighting_details 'calc w=1/[\s^2^(Fo^2^)+(0.06P)^2^+0.98P] where P=(Fo^2^+2Fc^2^)/3'
_refine_ls_weighting_scheme calc
_refine_ls_wR_factor_gt 0.1280
_refine_ls_wR_factor_ref 0.1530
_reflns_number_gt 2343
_reflns_number_total 3872
_reflns_threshold_expression I>2\s(I)
_cod_data_source_file b809550g.txt
_cod_data_source_block 683621
_cod_depositor_comments
;
The following automatic conversions were performed:

'_symmetry_cell_setting' value 'Monoclinic' changed to 'monoclinic'
according to
/usr/data/users/saulius/automatic-downloads/retrospective/RSC/lib/dictionaries/cif_core.dic
dictionary named 'cif_core.dic' version 2.4.2 from 2011-04-26.

Automatic conversion script
Id: cif_fix_values 2281 2013-09-26 08:29:07Z andrius 
;
_cod_original_sg_symbol_H-M 'P 21/c'
_cod_database_code 1515950

loop_
_symmetry_equiv_pos_as_xyz
'x, y, z'
'-x, y+1/2, -z+1/2'
'-x, -y, -z'
'x, -y-1/2, z-1/2'

loop_
_atom_site_label
_atom_site_type_symbol
_atom_site_fract_x
_atom_site_fract_y
_atom_site_fract_z
_atom_site_U_iso_or_equiv
_atom_site_adp_type
_atom_site_occupancy
_atom_site_symmetry_multiplicity
_atom_site_calc_flag
_atom_site_refinement_flags
O1 O 0.32928(17) 0.6259(3) 0.34411(10) 0.0598(6) Uani 1 1 d .
O2 O 0.62538(15) 0.6970(3) 0.55942(10) 0.0547(6) Uani 1 1 d .
O3 O 0.16249(15) 0.6079(3) 0.35547(9) 0.0465(5) Uani 1 1 d .
O4 O 0.59665(14) 0.8765(3) 0.63551(9) 0.0480(5) Uani 1 1 d .
C1 C 0.2681(2) 0.6435(4) 0.38030(13) 0.0418(7) Uani 1 1 d .
C2 C 0.0949(2) 0.6090(4) 0.40293(14) 0.0445(7) Uani 1 1 d .
H2A H 0.1135 0.5128 0.4333 0.053 Uiso 1 1 calc R
H2B H 0.0202 0.5959 0.3782 0.053 Uiso 1 1 calc R
C3 C 0.1058(2) 0.7709(3) 0.44470(12) 0.0348(6) Uani 1 1 d .
C4 C 0.22481(19) 0.7819(3) 0.48206(12) 0.0323(6) Uani 1 1 d .
C5 C 0.26104(19) 0.8619(3) 0.54430(12) 0.0338(6) Uani 1 1 d .
H5 H 0.2110 0.9103 0.5654 0.041 Uiso 1 1 calc R
C6 C 0.37042(19) 0.8716(3) 0.57604(12) 0.0314(6) Uani 1 1 d .
C7 C 0.41172(19) 0.9590(3) 0.64418(12) 0.0332(6) Uani 1 1 d .
C8 C 0.5288(2) 1.0130(4) 0.64853(14) 0.0424(7) Uani 1 1 d .
H8A H 0.5289 1.1032 0.6159 0.051 Uiso 1 1 calc R
H8B H 0.5594 1.0584 0.6935 0.051 Uiso 1 1 calc R
C9 C 0.5622(2) 0.7850(4) 0.57928(13) 0.0393(6) Uani 1 1 d .
C10 C 0.44462(19) 0.7921(3) 0.54540(12) 0.0326(6) Uani 1 1 d .
C11 C 0.4097(2) 0.7130(3) 0.48296(12) 0.0361(6) Uani 1 1 d .
H11 H 0.4595 0.6608 0.4627 0.043 Uiso 1 1 calc R
C12 C 0.3007(2) 0.7115(3) 0.45050(12) 0.0344(6) Uani 1 1 d .
C13 C 0.0719(2) 0.9236(3) 0.39821(12) 0.0355(6) Uani 1 1 d .
C14 C -0.0349(2) 0.9348(4) 0.35868(13) 0.0462(7) Uani 1 1 d .
H14 H -0.0842 0.8507 0.3626 0.055 Uiso 1 1 calc R
C15 C -0.0675(2) 1.0667(4) 0.31471(15) 0.0559(8) Uani 1 1 d .
H15 H -0.1382 1.0700 0.2886 0.067 Uiso 1 1 calc R
C16 C 0.0030(3) 1.1944(4) 0.30868(15) 0.0559(8) Uani 1 1 d .
H16 H -0.0194 1.2842 0.2788 0.067 Uiso 1 1 calc R
C17 C 0.1087(2) 1.1871(4) 0.34813(15) 0.0497(7) Uani 1 1 d .
H17 H 0.1572 1.2731 0.3448 0.060 Uiso 1 1 calc R
C18 C 0.1416(2) 1.0538(3) 0.39193(14) 0.0410(7) Uani 1 1 d .
H18 H 0.2124 1.0511 0.4179 0.049 Uiso 1 1 calc R
C19 C 0.0334(2) 0.7500(4) 0.49517(14) 0.0464(7) Uani 1 1 d .
H19A H 0.0375 0.8508 0.5224 0.070 Uiso 1 1 calc R
H19B H 0.0576 0.6542 0.5241 0.070 Uiso 1 1 calc R
H19C H -0.0400 0.7321 0.4705 0.070 Uiso 1 1 calc R
C20 C 0.34975(19) 1.1242(3) 0.64902(12) 0.0336(6) Uani 1 1 d .
C21 C 0.3291(2) 1.2370(4) 0.59457(14) 0.0449(7) Uani 1 1 d .
H21 H 0.3499 1.2080 0.5550 0.054 Uiso 1 1 calc R
C22 C 0.2793(3) 1.3891(4) 0.59775(16) 0.0542(8) Uani 1 1 d .
H22 H 0.2671 1.4629 0.5608 0.065 Uiso 1 1 calc R
C23 C 0.2470(2) 1.4336(4) 0.65596(17) 0.0543(8) Uani 1 1 d .
H23 H 0.2119 1.5363 0.6582 0.065 Uiso 1 1 calc R
C24 C 0.2671(2) 1.3253(4) 0.70991(16) 0.0508(8) Uani 1 1 d .
H24 H 0.2460 1.3553 0.7492 0.061 Uiso 1 1 calc R
C25 C 0.3183(2) 1.1715(4) 0.70737(13) 0.0401(7) Uani 1 1 d .
H25 H 0.3316 1.0996 0.7449 0.048 Uiso 1 1 calc R
C26 C 0.4088(2) 0.8309(4) 0.70045(13) 0.0441(7) Uani 1 1 d .
H26A H 0.4490 0.7314 0.6943 0.066 Uiso 1 1 calc R
H26B H 0.3353 0.7999 0.6985 0.066 Uiso 1 1 calc R
H26C H 0.4404 0.8809 0.7439 0.066 Uiso 1 1 calc R

loop_
_atom_site_aniso_label
_atom_site_aniso_U_11
_atom_site_aniso_U_22
_atom_site_aniso_U_33
_atom_site_aniso_U_23
_atom_site_aniso_U_13
_atom_site_aniso_U_12
O1 0.0618(14) 0.0842(17) 0.0392(11) -0.0167(11) 0.0239(10) -0.0155(12)
O2 0.0346(11) 0.0751(15) 0.0549(12) -0.0038(11) 0.0118(9) 0.0094(11)
O3 0.0470(12) 0.0559(12) 0.0344(10) -0.0104(9) 0.0053(9) -0.0123(10)
O4 0.0274(9) 0.0735(14) 0.0405(11) -0.0092(10) 0.0028(8) 0.0000(10)
C1 0.0495(17) 0.0430(16) 0.0323(14) -0.0030(12) 0.0087(13) -0.0080(14)
C2 0.0397(15) 0.0487(17) 0.0439(16) -0.0062(13) 0.0077(13) -0.0135(13)
C3 0.0279(13) 0.0427(15) 0.0324(13) -0.0021(11) 0.0043(10) -0.0095(11)
C4 0.0303(13) 0.0351(14) 0.0309(13) 0.0007(11) 0.0062(10) -0.0068(11)
C5 0.0285(13) 0.0410(15) 0.0323(13) -0.0012(11) 0.0083(10) -0.0032(11)
C6 0.0309(13) 0.0360(14) 0.0272(12) 0.0013(11) 0.0068(10) -0.0047(11)
C7 0.0284(13) 0.0434(15) 0.0274(12) -0.0013(11) 0.0059(10) -0.0056(11)
C8 0.0330(14) 0.0536(18) 0.0401(15) -0.0064(13) 0.0077(12) -0.0070(13)
C9 0.0306(14) 0.0532(17) 0.0358(14) 0.0025(13) 0.0111(11) -0.0002(13)
C10 0.0289(13) 0.0404(15) 0.0295(13) 0.0041(11) 0.0090(10) -0.0006(11)
C11 0.0333(14) 0.0421(15) 0.0353(14) 0.0014(12) 0.0129(11) 0.0002(12)
C12 0.0362(14) 0.0380(14) 0.0288(13) -0.0006(11) 0.0076(11) -0.0056(12)
C13 0.0320(13) 0.0426(15) 0.0319(13) -0.0044(12) 0.0077(11) -0.0047(12)
C14 0.0333(15) 0.061(2) 0.0407(15) 0.0023(14) 0.0027(12) -0.0095(14)
C15 0.0410(17) 0.077(2) 0.0465(18) 0.0106(17) 0.0041(13) 0.0028(16)
C16 0.058(2) 0.060(2) 0.0491(18) 0.0143(16) 0.0128(15) 0.0127(17)
C17 0.0475(18) 0.0469(18) 0.0584(18) 0.0068(15) 0.0199(15) -0.0038(14)
C18 0.0317(14) 0.0454(16) 0.0460(16) -0.0002(13) 0.0091(12) -0.0041(12)
C19 0.0342(15) 0.0588(19) 0.0449(16) 0.0045(14) 0.0072(12) -0.0129(13)
C20 0.0279(13) 0.0412(15) 0.0307(13) -0.0046(11) 0.0052(10) -0.0097(11)
C21 0.0489(17) 0.0479(18) 0.0386(15) 0.0016(13) 0.0116(13) -0.0060(14)
C22 0.063(2) 0.0415(18) 0.0555(19) 0.0078(15) 0.0085(16) -0.0043(15)
C23 0.0421(17) 0.0418(17) 0.075(2) -0.0125(17) 0.0059(16) -0.0024(14)
C24 0.0376(16) 0.062(2) 0.0523(18) -0.0196(16) 0.0102(13) -0.0058(15)
C25 0.0313(14) 0.0561(18) 0.0312(14) -0.0040(13) 0.0044(11) -0.0078(13)
C26 0.0450(16) 0.0534(18) 0.0345(14) 0.0056(13) 0.0106(12) -0.0005(14)

loop_
_atom_type_symbol
_atom_type_description
_atom_type_scat_dispersion_real
_atom_type_scat_dispersion_imag
_atom_type_scat_source
C C 0.0033 0.0016 'International Tables Vol C Tables 4.2.6.8 and 6.1.1.4'
H H 0.0000 0.0000 'International Tables Vol C Tables 4.2.6.8 and 6.1.1.4'
O O 0.0106 0.0060 'International Tables Vol C Tables 4.2.6.8 and 6.1.1.4'

loop_
_geom_angle_atom_site_label_1
_geom_angle_atom_site_label_2
_geom_angle_atom_site_label_3
_geom_angle
C1 O3 C2 117.0(2)
C9 O4 C8 118.0(2)
O1 C1 O3 119.0(2)
O1 C1 C12 123.6(3)
O3 C1 C12 117.3(2)
O3 C2 C3 112.9(2)
O3 C2 H2A 109.0
C3 C2 H2A 109.0
O3 C2 H2B 109.0
C3 C2 H2B 109.0
H2A C2 H2B 107.8
C2 C3 C13 110.1(2)
C2 C3 C4 105.8(2)
C13 C3 C4 111.2(2)
C2 C3 C19 106.9(2)
C13 C3 C19 111.6(2)
C4 C3 C19 111.0(2)
C5 C4 C12 118.7(2)
C5 C4 C3 123.5(2)
C12 C4 C3 117.8(2)
C4 C5 C6 121.6(2)
C4 C5 H5 119.2
C6 C5 H5 119.2
C5 C6 C10 118.7(2)
C5 C6 C7 122.4(2)
C10 C6 C7 118.8(2)
C6 C7 C26 108.3(2)
C6 C7 C8 107.4(2)
C26 C7 C8 109.7(2)
C6 C7 C20 111.7(2)
C26 C7 C20 113.9(2)
C8 C7 C20 105.7(2)
O4 C8 C7 113.6(2)
O4 C8 H8A 108.8
C7 C8 H8A 108.8
O4 C8 H8B 108.8
C7 C8 H8B 108.8
H8A C8 H8B 107.7
O2 C9 O4 119.2(2)
O2 C9 C10 123.1(3)
O4 C9 C10 117.6(2)
C11 C10 C6 120.2(2)
C11 C10 C9 118.1(2)
C6 C10 C9 121.6(2)
C10 C11 C12 120.2(2)
C10 C11 H11 119.9
C12 C11 H11 119.9
C11 C12 C4 120.3(2)
C11 C12 C1 118.5(2)
C4 C12 C1 121.1(2)
C18 C13 C14 117.2(3)
C18 C13 C3 123.2(2)
C14 C13 C3 119.6(2)
C15 C14 C13 121.4(3)
C15 C14 H14 119.3
C13 C14 H14 119.3
C14 C15 C16 120.7(3)
C14 C15 H15 119.7
C16 C15 H15 119.7
C15 C16 C17 118.8(3)
C15 C16 H16 120.6
C17 C16 H16 120.6
C18 C17 C16 120.4(3)
C18 C17 H17 119.8
C16 C17 H17 119.8
C17 C18 C13 121.4(3)
C17 C18 H18 119.3
C13 C18 H18 119.3
C3 C19 H19A 109.5
C3 C19 H19B 109.5
H19A C19 H19B 109.5
C3 C19 H19C 109.5
H19A C19 H19C 109.5
H19B C19 H19C 109.5
C25 C20 C21 117.8(3)
C25 C20 C7 122.7(2)
C21 C20 C7 119.5(2)
C22 C21 C20 121.6(3)
C22 C21 H21 119.2
C20 C21 H21 119.2
C21 C22 C23 120.0(3)
C21 C22 H22 120.0
C23 C22 H22 120.0
C24 C23 C22 119.2(3)
C24 C23 H23 120.4
C22 C23 H23 120.4
C23 C24 C25 121.3(3)
C23 C24 H24 119.4
C25 C24 H24 119.4
C24 C25 C20 120.2(3)
C24 C25 H25 119.9
C20 C25 H25 119.9
C7 C26 H26A 109.5
C7 C26 H26B 109.5
H26A C26 H26B 109.5
C7 C26 H26C 109.5
H26A C26 H26C 109.5
H26B C26 H26C 109.5

loop_
_geom_bond_atom_site_label_1
_geom_bond_atom_site_label_2
_geom_bond_distance
O1 C1 1.200(3)
O2 C9 1.203(3)
O3 C1 1.349(3)
O3 C2 1.437(3)
O4 C9 1.330(3)
O4 C8 1.443(3)
C1 C12 1.483(3)
C2 C3 1.518(4)
C2 H2A 0.9700
C2 H2B 0.9700
C3 C13 1.525(4)
C3 C4 1.528(3)
C3 C19 1.541(4)
C4 C5 1.386(3)
C4 C12 1.396(4)
C5 C6 1.391(3)
C5 H5 0.9300
C6 C10 1.398(3)
C6 C7 1.520(3)
C7 C26 1.530(3)
C7 C8 1.534(3)
C7 C20 1.537(4)
C8 H8A 0.9700
C8 H8B 0.9700
C9 C10 1.493(3)
C10 C11 1.385(3)
C11 C12 1.388(3)
C11 H11 0.9300
C13 C18 1.383(4)
C13 C14 1.407(4)
C14 C15 1.367(4)
C14 H14 0.9300
C15 C16 1.374(4)
C15 H15 0.9300
C16 C17 1.394(4)
C16 H16 0.9300
C17 C18 1.374(4)
C17 H17 0.9300
C18 H18 0.9300
C19 H19A 0.9600
C19 H19B 0.9600
C19 H19C 0.9600
C20 C25 1.388(3)
C20 C21 1.392(4)
C21 C22 1.364(4)
C21 H21 0.9300
C22 C23 1.385(4)
C22 H22 0.9300
C23 C24 1.362(4)
C23 H23 0.9300
C24 C25 1.382(4)
C24 H24 0.9300
C25 H25 0.9300
C26 H26A 0.9600
C26 H26B 0.9600
C26 H26C 0.9600
